data_1526844
loop_
_publ_author_name
'Lee, Y.-J.'
'Kim, S.-J.'
'Parise, J.B.'

_publ_section_title
;
 Synthesis and crystal structures of gallium- and germanium variants of
 the fibrous zeolites with the NAT, EDI and THO structure types
;
_journal_name_full 'Microporous and Mesoporous Materials'
_journal_page_first 255
_journal_page_last 271
_journal_volume 34
_journal_year 2000
_chemical_formula_sum 'Ga7.98 K7.48 O46.32 Si12.02'
_chemical_name_systematic 'K7.98 (Ga7.98 Si12.02 O40) (H2 O)6.32'
_space_group_IT_number 122
_symmetry_space_group_name_Hall 'I -4 2bw'
_symmetry_space_group_name_H-M 'I -4 2 d'
_cell_angle_alpha 90
_cell_angle_beta 90
_cell_angle_gamma 90
_cell_formula_units_Z 1
_cell_length_a 13.639
_cell_length_b 13.639
_cell_length_c 6.545
_cell_volume 1217.516
_citation_journal_id_ASTM MIMMFJ
_cod_data_source_file Lee_MIMMFJ_2000_233.cif
_cod_data_source_block Ga7.98K7.48O46.32Si12.02
_cod_database_code 1526844

loop_
_symmetry_equiv_pos_as_xyz
x,y,z
y,-x,-z
-x,-y,z
-y,x,-z
x,-y+1/2,-z+1/4
-y+1/2,-x,z+3/4
-x,y+1/2,-z+1/4
y+1/2,x,z+3/4
x+1/2,y+1/2,z+1/2
y+1/2,-x+1/2,-z+1/2
-x+1/2,-y+1/2,z+1/2
-y+1/2,x+1/2,-z+1/2
x+1/2,-y+1,-z+3/4
-y+1,-x+1/2,z+5/4
-x+1/2,y+1,-z+3/4
y+1,x+1/2,z+5/4

loop_
_atom_site_label
_atom_site_type_symbol
_atom_site_fract_x
_atom_site_fract_y
_atom_site_fract_z
_atom_site_occupancy
_atom_site_U_iso_or_equiv
Ga2 Ga+3 -0.0319 0.1324 0.6176 0.399 0.0
O1 O-2 0.5787 0.25 0.125 1 0.0
K2 K+1 -0.0611 0.25 0.125 0.25 0.0
Si2 Si+4 -0.0319 0.1324 0.6176 0.601 0.0
K3 K+1 0.0432 0.25 0.125 0.266 0.0
K1 K+1 -0.0182 0.25 0.125 0.338 0.0
K4 K+1 0.098 0.25 0.125 0.081 0.0
O2 O-2 0.0574 0.128 0.4375 1 0.0
O5 O-2 0.206 0.25 0.125 0.28 0.0
O3 O-2 0.0121 0.1054 0.8559 1 0.0
Ga1 Ga+3 0 0 0 0.399 0.0
Si1 Si+4 0 0 0 0.601 0.0
O4 O-2 0.278 0.25 0.125 0.51 0.0
